data_1516678
loop_
_publ_author_name
'Pulukkody, Randara'
'Kyran, Samuel J.'
'Drummond, Michael J.'
'Hsieh, Chung-Hung'
'Darensbourg, Donald J.'
'Darensbourg, Marcetta Y.'

_publ_section_title
;
 Hammett correlations as test of mechanism of CO-induced disulfide
 elimination from dinitrosyl iron complexes
;
_journal_issue 10
_journal_name_full 'Chemical Science'
_journal_page_first 3795
_journal_paper_doi 10.1039/C4SC01523A
_journal_volume 5
_journal_year 2014
_chemical_formula_sum 'C27 H30 Fe N5 O4 S'
_chemical_formula_weight 576.47
_chemical_name_systematic
; 
 ? 
;
_space_group_IT_number 14
_symmetry_cell_setting monoclinic
_symmetry_space_group_name_Hall '-P 2ybc'
_symmetry_space_group_name_H-M 'P 1 21/c 1'
_atom_sites_solution_hydrogens geom
_atom_sites_solution_primary direct
_atom_sites_solution_secondary difmap
_audit_creation_method SHELXL-97
_cell_angle_alpha 90.00
_cell_angle_beta 107.772(3)
_cell_angle_gamma 90.00
_cell_formula_units_Z 4
_cell_length_a 15.596(3)
_cell_length_b 7.9152(17)
_cell_length_c 23.348(5)
_cell_measurement_temperature 110(2)
_cell_volume 2744.7(10)
_computing_cell_refinement 'Bruker APEXII'
_computing_data_collection 'Bruker APEXII'
_computing_data_reduction 'Bruker SAINT'
_computing_molecular_graphics 'Bruker SHELXTL'
_computing_publication_material 'Bruker SHELXTL'
_computing_structure_refinement 'SHELXL-97 (Sheldrick, 1997)'
_computing_structure_solution 'SHELXS-97 (Sheldrick, 1990)'
_diffrn_ambient_temperature 110(2)
_diffrn_measured_fraction_theta_full 0.998
_diffrn_measured_fraction_theta_max 0.998
_diffrn_measurement_device_type 'Bruker APEX-II CCD'
_diffrn_measurement_method '\f and \w scans'
_diffrn_radiation_monochromator graphite
_diffrn_radiation_source 'fine-focus sealed tube'
_diffrn_radiation_type MoK\a
_diffrn_radiation_wavelength 0.71073
_diffrn_reflns_av_R_equivalents 0.0666
_diffrn_reflns_av_sigmaI/netI 0.0527
_diffrn_reflns_limit_h_max 20
_diffrn_reflns_limit_h_min -20
_diffrn_reflns_limit_k_max 10
_diffrn_reflns_limit_k_min -10
_diffrn_reflns_limit_l_max 30
_diffrn_reflns_limit_l_min -30
_diffrn_reflns_number 32181
_diffrn_reflns_theta_full 27.95
_diffrn_reflns_theta_max 27.95
_diffrn_reflns_theta_min 1.83
_exptl_absorpt_coefficient_mu 0.667
_exptl_absorpt_correction_T_max 0.9674
_exptl_absorpt_correction_T_min 0.9183
_exptl_absorpt_correction_type multi-scan
_exptl_absorpt_process_details sadabs
_exptl_crystal_colour 'dark brown'
_exptl_crystal_density_diffrn 1.395
_exptl_crystal_density_method 'not measured'
_exptl_crystal_description needle
_exptl_crystal_F_000 1204
_exptl_crystal_size_max 0.13
_exptl_crystal_size_mid 0.08
_exptl_crystal_size_min 0.05
_refine_diff_density_max 0.407
_refine_diff_density_min -0.528
_refine_diff_density_rms 0.064
_refine_ls_extinction_method none
_refine_ls_goodness_of_fit_ref 1.026
_refine_ls_hydrogen_treatment constr
_refine_ls_matrix_type full
_refine_ls_number_parameters 349
_refine_ls_number_reflns 6593
_refine_ls_number_restraints 0
_refine_ls_restrained_S_all 1.026
_refine_ls_R_factor_all 0.0664
_refine_ls_R_factor_gt 0.0402
_refine_ls_shift/su_max 0.001
_refine_ls_shift/su_mean 0.000
_refine_ls_structure_factor_coef Fsqd
_refine_ls_weighting_details 'calc w=1/[\s^2^(Fo^2^)+(0.0355P)^2^+1.6590P] where P=(Fo^2^+2Fc^2^)/3'
_refine_ls_weighting_scheme calc
_refine_ls_wR_factor_gt 0.0893
_refine_ls_wR_factor_ref 0.1012
_reflns_number_gt 4752
_reflns_number_total 6593
_reflns_threshold_expression >2sigma(I)
_cod_data_source_file c4sc01523a2.cif
_cod_data_source_block simesfesno2_0m
_cod_depositor_comments
;
The following automatic conversions were performed:

'_symmetry_cell_setting' value 'Monoclinic' changed to 'monoclinic'
according to
/usr/data/users/saulius/crontab/automatic-downloads/rss-feeds/RSC/lib/dictionaries/cif_core.dic
dictionary named 'cif_core.dic' version 2.4.2 from 2011-04-26.

Automatic conversion script
Id: cif_fix_values 2281 2013-09-26 08:29:07Z andrius 

 Adding full bibliography for 1516675--1516678.cif.
;
_cod_original_cell_volume 2744.6(10)
_cod_original_sg_symbol_H-M P21/c
_cod_database_code 1516678

loop_
_symmetry_equiv_pos_as_xyz
'x, y, z'
'-x, y+1/2, -z+1/2'
'-x, -y, -z'
'x, -y-1/2, z-1/2'

loop_
_atom_site_label
_atom_site_type_symbol
_atom_site_fract_x
_atom_site_fract_y
_atom_site_fract_z
_atom_site_U_iso_or_equiv
_atom_site_adp_type
_atom_site_occupancy
_atom_site_symmetry_multiplicity
_atom_site_calc_flag
_atom_site_refinement_flags
Fe1 Fe 0.19831(2) 0.17901(4) 0.443582(13) 0.02264(9) Uani 1 1 d .
S2 S 0.33115(4) 0.31705(7) 0.47660(2) 0.02893(14) Uani 1 1 d .
N1 N 0.15533(14) 0.1150(3) 0.49737(8) 0.0306(5) Uani 1 1 d .
N2 N 0.12322(14) 0.2937(2) 0.39168(9) 0.0315(5) Uani 1 1 d .
O1 O 0.10905(14) 0.0864(3) 0.52741(9) 0.0523(5) Uani 1 1 d .
O2 O 0.05696(14) 0.3603(3) 0.36284(9) 0.0573(6) Uani 1 1 d .
N3 N 0.22715(12) -0.1890(2) 0.41899(8) 0.0218(4) Uani 1 1 d .
N4 N 0.22684(12) -0.0323(2) 0.34311(8) 0.0216(4) Uani 1 1 d .
N5 N 0.53926(13) 0.2133(3) 0.73520(8) 0.0275(4) Uani 1 1 d .
O3 O 0.60986(11) 0.2937(2) 0.75521(7) 0.0362(4) Uani 1 1 d .
O4 O 0.51127(12) 0.1151(3) 0.76583(7) 0.0442(5) Uani 1 1 d .
C1 C 0.21850(13) -0.0312(3) 0.39852(9) 0.0184(4) Uani 1 1 d .
C2 C 0.24434(18) -0.3121(3) 0.37621(10) 0.0311(5) Uani 1 1 d .
H2A H 0.1991 -0.4004 0.3666 0.037 Uiso 1 1 calc R
H2B H 0.3034 -0.3630 0.3921 0.037 Uiso 1 1 calc R
C3 C 0.23869(18) -0.2035(3) 0.32164(10) 0.0301(5) Uani 1 1 d .
H3A H 0.2934 -0.2112 0.3103 0.036 Uiso 1 1 calc R
H3B H 0.1878 -0.2356 0.2876 0.036 Uiso 1 1 calc R
C4 C 0.38864(15) 0.2790(3) 0.55267(9) 0.0226(5) Uani 1 1 d .
C5 C 0.46603(15) 0.3760(3) 0.57891(10) 0.0247(5) Uani 1 1 d .
H5 H 0.4846 0.4551 0.5557 0.030 Uiso 1 1 calc R
C6 C 0.51482(15) 0.3557(3) 0.63843(10) 0.0244(5) Uani 1 1 d .
H6 H 0.5658 0.4211 0.6556 0.029 Uiso 1 1 calc R
C7 C 0.48713(14) 0.2370(3) 0.67230(9) 0.0219(4) Uani 1 1 d .
C8 C 0.41178(15) 0.1372(3) 0.64797(10) 0.0260(5) Uani 1 1 d .
H8 H 0.3945 0.0568 0.6713 0.031 Uiso 1 1 calc R
C9 C 0.36297(15) 0.1600(3) 0.58822(10) 0.0267(5) Uani 1 1 d .
H9 H 0.3119 0.0946 0.5714 0.032 Uiso 1 1 calc R
C10 C 0.28193(15) 0.3348(3) 0.26216(9) 0.0227(5) Uani 1 1 d .
H10 H 0.3320 0.3973 0.2613 0.027 Uiso 1 1 calc R
C11 C 0.29762(18) -0.3248(3) 0.57807(10) 0.0315(5) Uani 1 1 d .
H11 H 0.3497 -0.3314 0.6107 0.038 Uiso 1 1 calc R
C12 C 0.22320(15) -0.2455(3) 0.47655(9) 0.0218(4) Uani 1 1 d .
C13 C 0.12387(15) 0.2825(3) 0.22525(9) 0.0224(5) Uani 1 1 d .
H13 H 0.0674 0.3095 0.1991 0.027 Uiso 1 1 calc R
C14 C 0.30285(15) -0.2571(3) 0.52411(10) 0.0241(5) Uani 1 1 d .
C15 C 0.29314(14) 0.2009(3) 0.30246(9) 0.0212(4) Uani 1 1 d .
C16 C 0.21716(14) 0.1100(3) 0.30367(9) 0.0190(4) Uani 1 1 d .
C17 C 0.19805(15) 0.3775(3) 0.22332(9) 0.0224(5) Uani 1 1 d .
C18 C 0.13160(14) 0.1484(3) 0.26502(9) 0.0211(4) Uani 1 1 d .
C19 C 0.14064(16) -0.2960(3) 0.48199(10) 0.0261(5) Uani 1 1 d .
C20 C 0.38556(15) 0.1553(3) 0.34292(10) 0.0298(5) Uani 1 1 d .
H20A H 0.4301 0.2170 0.3308 0.045 Uiso 1 1 calc R
H20B H 0.3953 0.0363 0.3400 0.045 Uiso 1 1 calc R
H20C H 0.3901 0.1837 0.3837 0.045 Uiso 1 1 calc R
C21 C 0.05464(17) -0.2727(3) 0.43085(11) 0.0362(6) Uani 1 1 d .
H21A H 0.0061 -0.3289 0.4403 0.054 Uiso 1 1 calc R
H21B H 0.0618 -0.3201 0.3947 0.054 Uiso 1 1 calc R
H21C H 0.0413 -0.1544 0.4250 0.054 Uiso 1 1 calc R
C22 C 0.13970(18) -0.3646(3) 0.53677(11) 0.0345(6) Uani 1 1 d .
H22 H 0.0852 -0.3994 0.5413 0.041 Uiso 1 1 calc R
C23 C 0.2175(2) -0.3824(3) 0.58463(11) 0.0351(6) Uani 1 1 d .
C24 C 0.18685(17) 0.5191(3) 0.17840(10) 0.0328(6) Uani 1 1 d .
H24A H 0.2366 0.5959 0.1918 0.049 Uiso 1 1 calc R
H24B H 0.1317 0.5782 0.1748 0.049 Uiso 1 1 calc R
H24C H 0.1851 0.4733 0.1400 0.049 Uiso 1 1 calc R
C25 C 0.04984(15) 0.0487(3) 0.26604(10) 0.0301(5) Uani 1 1 d .
H25A H -0.0035 0.1043 0.2415 0.045 Uiso 1 1 calc R
H25B H 0.0477 0.0409 0.3066 0.045 Uiso 1 1 calc R
H25C H 0.0531 -0.0627 0.2506 0.045 Uiso 1 1 calc R
C26 C 0.39090(16) -0.2007(3) 0.51680(11) 0.0338(6) Uani 1 1 d .
H26A H 0.4079 -0.2763 0.4900 0.051 Uiso 1 1 calc R
H26B H 0.4365 -0.2013 0.5553 0.051 Uiso 1 1 calc R
H26C H 0.3846 -0.0885 0.5005 0.051 Uiso 1 1 calc R
C27 C 0.2150(2) -0.4677(4) 0.64206(12) 0.0546(8) Uani 1 1 d .
H27A H 0.1589 -0.4425 0.6492 0.082 Uiso 1 1 calc R
H27B H 0.2639 -0.4271 0.6751 0.082 Uiso 1 1 calc R
H27C H 0.2205 -0.5877 0.6383 0.082 Uiso 1 1 calc R

loop_
_atom_site_aniso_label
_atom_site_aniso_U_11
_atom_site_aniso_U_22
_atom_site_aniso_U_33
_atom_site_aniso_U_23
_atom_site_aniso_U_13
_atom_site_aniso_U_12
Fe1 0.03026(18) 0.01924(16) 0.01691(16) -0.00057(12) 0.00496(13) 0.00402(14)
S2 0.0413(3) 0.0238(3) 0.0185(3) 0.0011(2) 0.0044(2) -0.0053(3)
N1 0.0350(11) 0.0353(11) 0.0210(10) -0.0013(8) 0.0079(9) 0.0079(9)
N2 0.0430(12) 0.0245(10) 0.0233(10) -0.0017(8) 0.0046(9) 0.0096(9)
O1 0.0538(12) 0.0737(15) 0.0416(11) 0.0025(10) 0.0325(10) 0.0087(11)
O2 0.0630(14) 0.0498(13) 0.0415(11) -0.0012(10) -0.0102(10) 0.0303(11)
N3 0.0310(10) 0.0179(9) 0.0187(9) 0.0009(7) 0.0107(8) 0.0030(8)
N4 0.0309(10) 0.0181(9) 0.0184(9) -0.0003(7) 0.0111(8) 0.0008(8)
N5 0.0241(10) 0.0374(12) 0.0215(9) -0.0007(8) 0.0077(8) 0.0013(9)
O3 0.0288(9) 0.0445(11) 0.0289(9) 0.0020(8) -0.0005(7) -0.0064(8)
O4 0.0383(10) 0.0679(13) 0.0247(9) 0.0117(9) 0.0070(8) -0.0138(9)
C1 0.0174(10) 0.0195(10) 0.0173(10) 0.0021(8) 0.0038(8) 0.0016(8)
C2 0.0516(15) 0.0204(11) 0.0264(12) 0.0011(9) 0.0195(11) 0.0062(11)
C3 0.0488(15) 0.0217(12) 0.0239(12) 0.0000(9) 0.0169(11) 0.0071(10)
C4 0.0302(12) 0.0183(11) 0.0188(10) -0.0024(8) 0.0068(9) 0.0035(9)
C5 0.0303(12) 0.0207(11) 0.0247(11) 0.0016(9) 0.0108(10) -0.0008(9)
C6 0.0250(11) 0.0246(12) 0.0243(11) -0.0038(9) 0.0089(9) -0.0008(9)
C7 0.0217(11) 0.0257(11) 0.0177(10) -0.0017(9) 0.0050(9) 0.0033(9)
C8 0.0259(12) 0.0288(12) 0.0239(11) 0.0049(9) 0.0086(9) -0.0013(9)
C9 0.0273(12) 0.0262(12) 0.0241(11) -0.0012(9) 0.0043(9) -0.0043(10)
C10 0.0235(11) 0.0249(11) 0.0208(10) 0.0008(9) 0.0083(9) -0.0040(9)
C11 0.0455(15) 0.0256(12) 0.0203(11) 0.0017(10) 0.0053(10) 0.0088(11)
C12 0.0321(12) 0.0166(10) 0.0182(10) 0.0025(8) 0.0098(9) 0.0039(9)
C13 0.0232(11) 0.0248(12) 0.0172(10) -0.0017(8) 0.0030(9) 0.0037(9)
C14 0.0310(12) 0.0181(10) 0.0235(11) -0.0006(9) 0.0089(9) 0.0051(9)
C15 0.0221(11) 0.0249(11) 0.0157(10) -0.0010(8) 0.0046(8) 0.0008(9)
C16 0.0248(11) 0.0187(10) 0.0149(10) -0.0003(8) 0.0078(8) 0.0021(9)
C17 0.0304(12) 0.0207(11) 0.0163(10) 0.0015(8) 0.0077(9) 0.0022(9)
C18 0.0231(11) 0.0240(11) 0.0171(10) -0.0052(8) 0.0075(8) -0.0018(9)
C19 0.0321(12) 0.0227(11) 0.0264(12) 0.0006(9) 0.0130(10) 0.0014(10)
C20 0.0222(12) 0.0365(14) 0.0285(12) 0.0051(10) 0.0045(10) 0.0029(10)
C21 0.0312(13) 0.0390(15) 0.0386(14) -0.0013(12) 0.0107(11) -0.0008(11)
C22 0.0464(15) 0.0296(13) 0.0356(14) 0.0010(11) 0.0247(12) -0.0064(11)
C23 0.0641(18) 0.0210(12) 0.0251(12) 0.0026(10) 0.0208(12) 0.0012(12)
C24 0.0415(14) 0.0310(13) 0.0245(12) 0.0066(10) 0.0079(11) 0.0008(11)
C25 0.0281(13) 0.0325(13) 0.0284(12) -0.0018(10) 0.0065(10) -0.0087(10)
C26 0.0284(13) 0.0369(14) 0.0341(13) -0.0022(11) 0.0065(11) 0.0037(11)
C27 0.101(3) 0.0397(16) 0.0317(15) 0.0068(12) 0.0327(16) -0.0033(17)

loop_
_atom_type_symbol
_atom_type_description
_atom_type_scat_dispersion_real
_atom_type_scat_dispersion_imag
_atom_type_scat_source
C C 0.0033 0.0016 'International Tables Vol C Tables 4.2.6.8 and 6.1.1.4'
H H 0.0000 0.0000 'International Tables Vol C Tables 4.2.6.8 and 6.1.1.4'
N N 0.0061 0.0033 'International Tables Vol C Tables 4.2.6.8 and 6.1.1.4'
O O 0.0106 0.0060 'International Tables Vol C Tables 4.2.6.8 and 6.1.1.4'
S S 0.1246 0.1234 'International Tables Vol C Tables 4.2.6.8 and 6.1.1.4'
Fe Fe 0.3463 0.8444 'International Tables Vol C Tables 4.2.6.8 and 6.1.1.4'

loop_
_geom_angle_atom_site_label_1
_geom_angle_atom_site_label_2
_geom_angle_atom_site_label_3
_geom_angle
N1 Fe1 N2 110.86(10)
N1 Fe1 C1 107.46(9)
N2 Fe1 C1 104.63(9)
N1 Fe1 S2 115.23(7)
N2 Fe1 S2 110.55(8)
C1 Fe1 S2 107.46(6)
C4 S2 Fe1 113.23(8)
O1 N1 Fe1 165.75(19)
O2 N2 Fe1 163.7(2)
C1 N3 C12 126.94(17)
C1 N3 C2 113.32(17)
C12 N3 C2 119.72(17)
C1 N4 C16 126.39(17)
C1 N4 C3 113.17(17)
C16 N4 C3 120.18(16)
O4 N5 O3 122.88(19)
O4 N5 C7 118.82(19)
O3 N5 C7 118.30(18)
N3 C1 N4 108.19(18)
N3 C1 Fe1 126.46(15)
N4 C1 Fe1 125.34(15)
N3 C2 C3 102.60(17)
N4 C3 C2 102.48(17)
C9 C4 C5 118.4(2)
C9 C4 S2 124.64(17)
C5 C4 S2 116.98(16)
C6 C5 C4 120.9(2)
C5 C6 C7 119.0(2)
C6 C7 C8 121.9(2)
C6 C7 N5 119.30(19)
C8 C7 N5 118.82(19)
C9 C8 C7 118.5(2)
C8 C9 C4 121.3(2)
C17 C10 C15 121.7(2)
C23 C11 C14 122.1(2)
C19 C12 C14 122.2(2)
C19 C12 N3 118.74(19)
C14 C12 N3 118.94(19)
C18 C13 C17 122.0(2)
C12 C14 C11 117.5(2)
C12 C14 C26 120.9(2)
C11 C14 C26 121.6(2)
C10 C15 C16 118.32(19)
C10 C15 C20 120.3(2)
C16 C15 C20 121.36(19)
C15 C16 C18 121.66(19)
C15 C16 N4 119.67(18)
C18 C16 N4 118.58(19)
C10 C17 C13 118.3(2)
C10 C17 C24 121.4(2)
C13 C17 C24 120.2(2)
C13 C18 C16 117.92(19)
C13 C18 C25 120.6(2)
C16 C18 C25 121.5(2)
C12 C19 C22 117.7(2)
C12 C19 C21 121.1(2)
C22 C19 C21 121.2(2)
C23 C22 C19 121.9(2)
C11 C23 C22 118.5(2)
C11 C23 C27 121.0(3)
C22 C23 C27 120.5(3)

loop_
_geom_bond_atom_site_label_1
_geom_bond_atom_site_label_2
_geom_bond_distance
Fe1 N1 1.672(2)
Fe1 N2 1.673(2)
Fe1 C1 2.044(2)
Fe1 S2 2.2594(8)
S2 C4 1.754(2)
N1 O1 1.172(2)
N2 O2 1.172(3)
N3 C1 1.330(3)
N3 C12 1.435(3)
N3 C2 1.477(3)
N4 C1 1.339(3)
N4 C16 1.433(3)
N4 C3 1.476(3)
N5 O4 1.224(2)
N5 O3 1.234(2)
N5 C7 1.457(3)
C2 C3 1.517(3)
C4 C9 1.392(3)
C4 C5 1.403(3)
C5 C6 1.375(3)
C6 C7 1.379(3)
C7 C8 1.386(3)
C8 C9 1.382(3)
C10 C17 1.387(3)
C10 C15 1.393(3)
C11 C23 1.382(4)
C11 C14 1.394(3)
C12 C19 1.391(3)
C12 C14 1.394(3)
C13 C18 1.391(3)
C13 C17 1.392(3)
C14 C26 1.502(3)
C15 C16 1.394(3)
C15 C20 1.506(3)
C16 C18 1.397(3)
C17 C24 1.508(3)
C18 C25 1.506(3)
C19 C22 1.393(3)
C19 C21 1.510(3)
C22 C23 1.383(4)
C23 C27 1.513(3)

loop_
_geom_torsion_atom_site_label_1
_geom_torsion_atom_site_label_2
_geom_torsion_atom_site_label_3
_geom_torsion_atom_site_label_4
_geom_torsion
N1 Fe1 S2 C4 19.76(11)
N2 Fe1 S2 C4 146.41(10)
C1 Fe1 S2 C4 -99.97(10)
N2 Fe1 N1 O1 3.9(8)
C1 Fe1 N1 O1 -109.9(8)
S2 Fe1 N1 O1 130.4(8)
N1 Fe1 N2 O2 -9.5(7)
C1 Fe1 N2 O2 106.1(7)
S2 Fe1 N2 O2 -138.5(7)
C12 N3 C1 N4 179.70(19)
C2 N3 C1 N4 1.0(3)
C12 N3 C1 Fe1 0.7(3)
C2 N3 C1 Fe1 -177.95(16)
C16 N4 C1 N3 176.46(19)
C3 N4 C1 N3 2.4(3)
C16 N4 C1 Fe1 -4.6(3)
C3 N4 C1 Fe1 -178.60(16)
N1 Fe1 C1 N3 -21.6(2)
N2 Fe1 C1 N3 -139.54(19)
S2 Fe1 C1 N3 102.92(18)
N1 Fe1 C1 N4 159.57(17)
N2 Fe1 C1 N4 41.7(2)
S2 Fe1 C1 N4 -75.87(18)
C1 N3 C2 C3 -3.8(3)
C12 N3 C2 C3 177.5(2)
C1 N4 C3 C2 -4.6(3)
C16 N4 C3 C2 -179.05(19)
N3 C2 C3 N4 4.6(2)
Fe1 S2 C4 C9 8.1(2)
Fe1 S2 C4 C5 -172.15(14)
C9 C4 C5 C6 -0.8(3)
S2 C4 C5 C6 179.41(17)
C4 C5 C6 C7 0.5(3)
C5 C6 C7 C8 0.3(3)
C5 C6 C7 N5 179.16(19)
O4 N5 C7 C6 175.7(2)
O3 N5 C7 C6 -4.2(3)
O4 N5 C7 C8 -5.4(3)
O3 N5 C7 C8 174.7(2)
C6 C7 C8 C9 -0.8(3)
N5 C7 C8 C9 -179.7(2)
C7 C8 C9 C4 0.6(3)
C5 C4 C9 C8 0.2(3)
S2 C4 C9 C8 -179.99(18)
C1 N3 C12 C19 91.5(3)
C2 N3 C12 C19 -89.9(3)
C1 N3 C12 C14 -92.1(3)
C2 N3 C12 C14 86.5(3)
C19 C12 C14 C11 1.2(3)
N3 C12 C14 C11 -175.12(19)
C19 C12 C14 C26 -179.7(2)
N3 C12 C14 C26 4.0(3)
C23 C11 C14 C12 1.4(3)
C23 C11 C14 C26 -177.7(2)
C17 C10 C15 C16 -0.8(3)
C17 C10 C15 C20 178.5(2)
C10 C15 C16 C18 1.2(3)
C20 C15 C16 C18 -178.1(2)
C10 C15 C16 N4 177.78(18)
C20 C15 C16 N4 -1.4(3)
C1 N4 C16 C15 94.6(3)
C3 N4 C16 C15 -91.7(2)
C1 N4 C16 C18 -88.7(3)
C3 N4 C16 C18 85.0(3)
C15 C10 C17 C13 -0.1(3)
C15 C10 C17 C24 -178.0(2)
C18 C13 C17 C10 0.6(3)
C18 C13 C17 C24 178.5(2)
C17 C13 C18 C16 -0.2(3)
C17 C13 C18 C25 179.8(2)
C15 C16 C18 C13 -0.7(3)
N4 C16 C18 C13 -177.35(18)
C15 C16 C18 C25 179.3(2)
N4 C16 C18 C25 2.7(3)
C14 C12 C19 C22 -1.9(3)
N3 C12 C19 C22 174.39(19)
C14 C12 C19 C21 176.4(2)
N3 C12 C19 C21 -7.3(3)
C12 C19 C22 C23 0.2(3)
C21 C19 C22 C23 -178.1(2)
C14 C11 C23 C22 -3.0(4)
C14 C11 C23 C27 175.2(2)
C19 C22 C23 C11 2.2(4)
C19 C22 C23 C27 -176.0(2)
